data_4348483
loop_
_publ_author_name
'Rice, Derek B.'
'Wijeratne, Gayan B.'
'Burr, Andrew D.'
'Parham, Joshua D.'
'Day, Victor W.'
'Jackson, Timothy A.'

_publ_section_title
;
 Steric and Electronic Influence on Proton-Coupled Electron-Transfer
 Reactivity of a Mononuclear Mn(III)-Hydroxo Complex.
;
_journal_issue 16
_journal_name_full 'Inorganic chemistry'
_journal_page_first 8110
_journal_page_last 8120
_journal_paper_doi 10.1021/acs.inorgchem.6b01217
_journal_volume 55
_journal_year 2016
_chemical_formula_sum 'C27 H25 F3 Mn N6 O4 S'
_chemical_formula_weight 641.53
_space_group_crystal_system triclinic
_space_group_IT_number 2
_space_group_name_Hall '-P 1'
_space_group_name_H-M_alt 'P -1'
_atom_sites_solution_hydrogens geom
_audit_creation_method SHELXL-2013
_cell_angle_alpha 107.482(4)
_cell_angle_beta 90.366(4)
_cell_angle_gamma 109.556(4)
_cell_formula_units_Z 4
_cell_length_a 11.9552(16)
_cell_length_b 14.164(2)
_cell_length_c 18.528(3)
_cell_measurement_reflns_used 9989
_cell_measurement_temperature 100(2)
_cell_measurement_theta_max 67.83
_cell_measurement_theta_min 2.52
_cell_volume 2799.8(7)
_computing_cell_refinement 'Bruker SAINT'
_computing_data_collection 'Bruker APEX2'
_computing_data_reduction 'Bruker SAINT'
_computing_molecular_graphics 'Bruker SHELXTL'
_computing_publication_material 'Bruker SHELXTL'
_computing_structure_refinement 'SHELXL-2013 (Sheldrick, 2013)'
_computing_structure_solution 'Bruker SHELXTL'
_diffrn_ambient_temperature 100(2)
_diffrn_measured_fraction_theta_full 0.973
_diffrn_measured_fraction_theta_max 0.951
_diffrn_measurement_device_type 'Bruker Platinum 135 CCD'
_diffrn_measurement_method '\f and \w scans'
_diffrn_radiation_type CuK\a
_diffrn_radiation_wavelength 1.54178
_diffrn_reflns_av_R_equivalents 0.0361
_diffrn_reflns_av_unetI/netI 0.0447
_diffrn_reflns_Laue_measured_fraction_full 0.973
_diffrn_reflns_Laue_measured_fraction_max 0.951
_diffrn_reflns_limit_h_max 14
_diffrn_reflns_limit_h_min -9
_diffrn_reflns_limit_k_max 16
_diffrn_reflns_limit_k_min -16
_diffrn_reflns_limit_l_max 21
_diffrn_reflns_limit_l_min -21
_diffrn_reflns_number 24462
_diffrn_reflns_point_group_measured_fraction_full 0.973
_diffrn_reflns_point_group_measured_fraction_max 0.951
_diffrn_reflns_theta_full 66.000
_diffrn_reflns_theta_max 67.864
_diffrn_reflns_theta_min 2.518
_diffrn_source 'Bruker MicroStar microfocus rotating anode'
_exptl_absorpt_coefficient_mu 5.109
_exptl_absorpt_correction_T_max 1.000
_exptl_absorpt_correction_T_min 0.665
_exptl_absorpt_correction_type multi-scan
_exptl_crystal_colour yellow
_exptl_crystal_density_diffrn 1.522
_exptl_crystal_description 'Triangular plate'
_exptl_crystal_F_000 1316
_exptl_crystal_size_max 0.270
_exptl_crystal_size_mid 0.210
_exptl_crystal_size_min 0.065
_refine_diff_density_max 1.014
_refine_diff_density_min -0.430
_refine_diff_density_rms 0.080
_refine_ls_extinction_method none
_refine_ls_goodness_of_fit_ref 1.051
_refine_ls_hydrogen_treatment constr
_refine_ls_matrix_type full
_refine_ls_number_parameters 902
_refine_ls_number_reflns 9690
_refine_ls_number_restraints 114
_refine_ls_restrained_S_all 1.051
_refine_ls_R_factor_all 0.0543
_refine_ls_R_factor_gt 0.0523
_refine_ls_shift/su_max 0.000
_refine_ls_shift/su_mean 0.000
_refine_ls_structure_factor_coef Fsqd
_refine_ls_weighting_details 'w=1/[\s^2^(Fo^2^)+(0.0750P)^2^+4.4920P] where P=(Fo^2^+2Fc^2^)/3'
_refine_ls_weighting_scheme calc
_refine_ls_wR_factor_gt 0.1480
_refine_ls_wR_factor_ref 0.1498
_reflns_Friedel_coverage 0.000
_reflns_number_gt 9097
_reflns_number_total 9690
_reflns_threshold_expression 'I > 2\s(I)'
_cod_data_source_file ic6b01217_si_002.cif
_cod_data_source_block '[Mn(II)(dpaq2Me)]_(OTf)'
_cod_original_cell_volume 2799.9(7)
_cod_database_code 4348483
_shelx_space_group_comment
; 
The symmetry employed for this shelxl refinement is uniquely defined 
by the following loop, which should always be used as a source of 
symmetry information in preference to the above space-group names. 
They are only intended as comments. 
;
_shelx_estimated_absorpt_t_min 0.339
_shelx_estimated_absorpt_t_max 0.732
_shelxl_version_number 2013-4

loop_
_space_group_symop_operation_xyz
'x, y, z'
'-x, -y, -z'

loop_
_atom_site_label
_atom_site_type_symbol
_atom_site_fract_x
_atom_site_fract_y
_atom_site_fract_z
_atom_site_U_iso_or_equiv
_atom_site_adp_type
_atom_site_occupancy
_atom_site_site_symmetry_order
_atom_site_calc_flag
_atom_site_refinement_flags_posn
_atom_site_refinement_flags_adp
_atom_site_refinement_flags_occupancy
_atom_site_disorder_assembly
_atom_site_disorder_group
Mn1A Mn 0.08203(4) 0.48027(3) 0.22326(3) 0.02086(13) Uani 1 1 d . . . . .
Mn1B Mn 0.58591(4) 0.48226(4) 0.26009(3) 0.02299(14) Uani 1 1 d . . . . .
O1A O 0.44285(18) 0.50763(17) 0.21082(12) 0.0282(5) Uani 1 1 d . . . . .
N1A N 0.0217(2) 0.31674(19) 0.13556(14) 0.0245(5) Uani 1 1 d . . . . .
N2A N 0.2426(2) 0.4646(2) 0.17391(14) 0.0239(5) Uani 1 1 d . . . . .
N3A N 0.2312(2) 0.62935(19) 0.30016(14) 0.0233(5) Uani 1 1 d . . . . .
N4A N 0.1330(2) 0.4353(2) 0.32321(15) 0.0251(5) Uani 1 1 d . . . . .
N5A N 0.0938(2) 0.6071(2) 0.16765(14) 0.0258(5) Uani 1 1 d . . . . .
C1A C -0.0874(3) 0.2435(2) 0.12000(19) 0.0295(7) Uani 1 1 d . . . . .
C2A C -0.1159(3) 0.1454(3) 0.0610(2) 0.0382(8) Uani 1 1 d . . . . .
H2A H -0.1948 0.0949 0.0511 0.046 Uiso 1 1 calc R U . . .
C3A C -0.0300(3) 0.1242(3) 0.0190(2) 0.0417(9) Uani 1 1 d . . . . .
H3A H -0.0492 0.0589 -0.0211 0.050 Uiso 1 1 calc R U . . .
C4A C 0.0876(3) 0.1981(3) 0.03420(19) 0.0347(7) Uani 1 1 d . . . . .
C5A C 0.1819(4) 0.1802(3) -0.0068(2) 0.0466(10) Uani 1 1 d . . . . .
H5A H 0.1674 0.1154 -0.0467 0.056 Uiso 1 1 calc R U . . .
C6A C 0.2931(3) 0.2551(3) 0.0107(2) 0.0430(9) Uani 1 1 d . . . . .
H6A H 0.3554 0.2427 -0.0178 0.052 Uiso 1 1 calc R U . . .
C7A C 0.3173(3) 0.3510(3) 0.07061(19) 0.0332(7) Uani 1 1 d . . . . .
H7A H 0.3958 0.4023 0.0817 0.040 Uiso 1 1 calc R U . . .
C8A C 0.2289(3) 0.3719(2) 0.11357(17) 0.0258(6) Uani 1 1 d . . . . .
C9A C 0.1107(3) 0.2946(2) 0.09421(17) 0.0266(6) Uani 1 1 d . . . . .
C10A C 0.3455(3) 0.5233(2) 0.21684(17) 0.0238(6) Uani 1 1 d . . . . .
C11A C 0.3488(3) 0.6249(2) 0.27767(18) 0.0268(6) Uani 1 1 d . . . . .
H11A H 0.3995 0.6349 0.3238 0.032 Uiso 1 1 calc R U . . .
H11B H 0.3880 0.6851 0.2589 0.032 Uiso 1 1 calc R U . . .
C12A C 0.2178(3) 0.6274(2) 0.37868(17) 0.0274(6) Uani 1 1 d . . . . .
H12A H 0.1502 0.6501 0.3965 0.033 Uiso 1 1 calc R U . . .
H12B H 0.2912 0.6783 0.4124 0.033 Uiso 1 1 calc R U . . .
C13A C 0.1957(3) 0.5189(2) 0.38441(17) 0.0264(6) Uani 1 1 d . . . . .
C14A C 0.2301(3) 0.5050(3) 0.45086(19) 0.0332(7) Uani 1 1 d . . . . .
H14A H 0.2764 0.5644 0.4925 0.040 Uiso 1 1 calc R U . . .
C15A C 0.1967(3) 0.4046(3) 0.4564(2) 0.0380(8) Uani 1 1 d . . . . .
H15A H 0.2166 0.3944 0.5025 0.046 Uiso 1 1 calc R U . . .
C16A C 0.1337(3) 0.3187(3) 0.3936(2) 0.0355(7) Uani 1 1 d . . . . .
H16A H 0.1110 0.2485 0.3954 0.043 Uiso 1 1 calc R U . . .
C17A C 0.1047(3) 0.3380(3) 0.32826(19) 0.0295(7) Uani 1 1 d . . . . .
H17A H 0.0626 0.2793 0.2849 0.035 Uiso 1 1 calc R U . . .
C18A C 0.2098(3) 0.7216(2) 0.28960(19) 0.0281(6) Uani 1 1 d . . . . .
H18A H 0.2844 0.7842 0.3072 0.034 Uiso 1 1 calc R U . . .
H18B H 0.1479 0.7369 0.3215 0.034 Uiso 1 1 calc R U . . .
C19A C 0.1701(3) 0.7040(2) 0.20796(19) 0.0281(6) Uani 1 1 d . . . . .
C20A C 0.2026(4) 0.7868(3) 0.1781(2) 0.0435(9) Uani 1 1 d . . . . .
H20A H 0.2593 0.8537 0.2068 0.052 Uiso 1 1 calc R U . . .
C21A C 0.1523(5) 0.7714(3) 0.1067(3) 0.0565(11) Uani 1 1 d . . . . .
H21A H 0.1733 0.8276 0.0856 0.068 Uiso 1 1 calc R U . . .
C22A C 0.0706(4) 0.6732(3) 0.0657(2) 0.0473(9) Uani 1 1 d . . . . .
H22A H 0.0331 0.6610 0.0168 0.057 Uiso 1 1 calc R U . . .
C23A C 0.0452(3) 0.5935(3) 0.09797(19) 0.0325(7) Uani 1 1 d . . . . .
H23A H -0.0095 0.5255 0.0695 0.039 Uiso 1 1 calc R U . . .
C24A C -0.1813(3) 0.2667(3) 0.1682(2) 0.0396(8) Uani 1 1 d . . . . .
H24A H -0.1470 0.3374 0.2060 0.059 Uiso 1 1 calc R U . . .
H24B H -0.2101 0.2139 0.1944 0.059 Uiso 1 1 calc R U . . .
H24C H -0.2481 0.2639 0.1358 0.059 Uiso 1 1 calc R U . . .
O1B O 0.94962(18) 0.52012(17) 0.28556(13) 0.0278(5) Uani 1 1 d . . . . .
N1B N 0.5357(2) 0.32699(19) 0.28505(15) 0.0249(5) Uani 1 1 d . . . . .
N2B N 0.7518(2) 0.4798(2) 0.30659(15) 0.0262(5) Uani 1 1 d . . . . .
N3B N 0.7292(2) 0.6331(2) 0.24878(17) 0.0302(6) Uani 1 1 d . . . . .
N4B N 0.5935(2) 0.6095(2) 0.37161(16) 0.0275(6) Uani 1 1 d . . . . .
N5B N 0.6320(2) 0.4384(2) 0.13777(16) 0.0289(6) Uani 1 1 d . . . . .
C1B C 0.4289(3) 0.2507(3) 0.27078(19) 0.0304(7) Uani 1 1 d . . . . .
C2B C 0.4082(3) 0.1603(3) 0.2936(2) 0.0387(8) Uani 1 1 d . . . . .
H2B H 0.3311 0.1068 0.2825 0.046 Uiso 1 1 calc R U . . .
C3B C 0.4991(3) 0.1498(3) 0.3317(2) 0.0405(8) Uani 1 1 d . . . . .
H3B H 0.4849 0.0893 0.3475 0.049 Uiso 1 1 calc R U . . .
C4B C 0.6131(3) 0.2278(3) 0.3473(2) 0.0337(7) Uani 1 1 d . . . . .
C5B C 0.7117(3) 0.2219(3) 0.3863(2) 0.0420(9) Uani 1 1 d . . . . .
H5B H 0.7018 0.1631 0.4034 0.050 Uiso 1 1 calc R U . . .
C6B C 0.8203(3) 0.3003(3) 0.3993(2) 0.0398(8) Uani 1 1 d . . . . .
H6B H 0.8855 0.2962 0.4263 0.048 Uiso 1 1 calc R U . . .
C7B C 0.8379(3) 0.3875(3) 0.37358(19) 0.0339(7) Uani 1 1 d . . . . .
H7B H 0.9147 0.4412 0.3834 0.041 Uiso 1 1 calc R U . . .
C8B C 0.7449(3) 0.3966(2) 0.33416(18) 0.0269(6) Uani 1 1 d . . . . .
C9B C 0.6292(3) 0.3160(2) 0.32177(17) 0.0266(6) Uani 1 1 d . . . . .
C10B C 0.8516(3) 0.5353(2) 0.28688(17) 0.0247(6) Uani 1 1 d . . . . .
C11B C 0.8489(3) 0.6288(3) 0.2637(2) 0.0321(7) Uani 1 1 d . . . . .
H11C H 0.8964 0.6946 0.3046 0.039 Uiso 1 1 calc R U . . .
H11D H 0.8893 0.6280 0.2172 0.039 Uiso 1 1 calc R U . . .
C12B C 0.7109(3) 0.7250(3) 0.3041(2) 0.0402(9) Uani 1 1 d . . . . .
H12C H 0.6497 0.7429 0.2803 0.048 Uiso 1 1 calc R U . . .
H12D H 0.7864 0.7866 0.3161 0.048 Uiso 1 1 calc R U . . .
C13B C 0.6717(3) 0.7058(3) 0.3771(2) 0.0360(8) Uani 1 1 d . . . . .
C14B C 0.7074(4) 0.7870(3) 0.4467(3) 0.0523(11) Uani 1 1 d . . . . .
H14B H 0.7653 0.8536 0.4499 0.063 Uiso 1 1 calc R U . . .
C15B C 0.6586(4) 0.7704(3) 0.5112(3) 0.0546(11) Uani 1 1 d . . . . .
H15B H 0.6826 0.8253 0.5589 0.065 Uiso 1 1 calc R U . . .
C16B C 0.5750(3) 0.6736(3) 0.5052(2) 0.0427(8) Uani 1 1 d . . . . .
H16B H 0.5372 0.6609 0.5480 0.051 Uiso 1 1 calc R U . . .
C17B C 0.5470(3) 0.5946(3) 0.43487(19) 0.0305(7) Uani 1 1 d . . . . .
H17B H 0.4921 0.5265 0.4313 0.037 Uiso 1 1 calc R U . . .
C18B C 0.7076(3) 0.6302(3) 0.1700(2) 0.0358(8) Uani 1 1 d . . . . .
H18C H 0.7774 0.6825 0.1581 0.043 Uiso 1 1 calc R U . . .
H18D H 0.6369 0.6501 0.1645 0.043 Uiso 1 1 calc R U . . .
C19B C 0.6866(3) 0.5208(3) 0.1139(2) 0.0324(7) Uani 1 1 d . . . . .
C20B C 0.7164(3) 0.5074(3) 0.0403(2) 0.0447(9) Uani 1 1 d . . . . .
H20B H 0.7581 0.5673 0.0254 0.054 Uiso 1 1 calc R U . . .
C21B C 0.6851(3) 0.4067(4) -0.0116(2) 0.0476(9) Uani 1 1 d . . . . .
H21B H 0.7022 0.3964 -0.0628 0.057 Uiso 1 1 calc R U . . .
C22B C 0.6284(3) 0.3212(3) 0.0129(2) 0.0421(8) Uani 1 1 d . . . . .
H22B H 0.6063 0.2509 -0.0211 0.050 Uiso 1 1 calc R U . . .
C23B C 0.6046(3) 0.3403(3) 0.0878(2) 0.0331(7) Uani 1 1 d . . . . .
H23B H 0.5671 0.2815 0.1048 0.040 Uiso 1 1 calc R U . . .
C24B C 0.3290(3) 0.2615(3) 0.2292(2) 0.0397(8) Uani 1 1 d . . . . .
H24D H 0.3577 0.3282 0.2177 0.060 Uiso 1 1 calc R U . . .
H24E H 0.2638 0.2613 0.2611 0.060 Uiso 1 1 calc R U . . .
H24F H 0.2997 0.2023 0.1816 0.060 Uiso 1 1 calc R U . . .
N1S N 0.4895(5) 0.2129(5) 0.8226(4) 0.101(2) Uani 1 1 d . . . . .
C1S C 0.4340(5) 0.1289(5) 0.8114(3) 0.0643(13) Uani 1 1 d . . . . .
C2S C 0.3564(13) 0.0216(6) 0.7966(6) 0.177(6) Uani 1 1 d . . . . .
H2SA H 0.4024 -0.0254 0.7814 0.265 Uiso 1 1 calc R U . . .
H2SB H 0.2930 0.0031 0.7556 0.265 Uiso 1 1 calc R U . . .
H2SC H 0.3206 0.0137 0.8429 0.265 Uiso 1 1 calc R U . . .
N2S N -0.0137(4) 0.7305(3) 0.4475(2) 0.0620(10) Uani 1 1 d . . . . .
C3S C 0.0443(3) 0.8163(3) 0.4670(2) 0.0427(8) Uani 1 1 d . . . . .
C4S C 0.1202(6) 0.9252(5) 0.4921(4) 0.096(2) Uani 1 1 d . . . . .
H4SA H 0.2019 0.9309 0.5064 0.115 Uiso 1 1 calc R U . . .
H4SB H 0.0909 0.9642 0.5363 0.115 Uiso 1 1 calc R U . . .
H4SC H 0.1199 0.9551 0.4508 0.115 Uiso 1 1 calc R U . . .
S1 S 0.53069(15) -0.01016(13) -0.00501(12) 0.0396(4) Uani 0.5 1 d D . P . .
F11 F 0.5183(4) 0.1086(3) 0.1323(3) 0.0546(12) Uani 0.5 1 d D . P . .
F12 F 0.3728(5) 0.0762(4) 0.0492(4) 0.0714(17) Uani 0.5 1 d D . P . .
F13 F 0.3788(5) -0.0448(4) 0.0941(4) 0.0713(17) Uani 0.5 1 d D . P . .
O11 O 0.4382(5) -0.0881(4) -0.0641(4) 0.0570(16) Uani 0.5 1 d D . P . .
O12 O 0.6026(5) -0.0515(4) 0.0305(4) 0.0482(13) Uani 0.5 1 d D . P . .
O13 O 0.5964(5) 0.0853(4) -0.0212(4) 0.0511(14) Uani 0.5 1 d D . P . .
C31 C 0.4461(6) 0.0337(5) 0.0698(5) 0.048(2) Uani 0.5 1 d D . P . .
S2 S -0.0307(4) 0.0236(4) 0.6914(2) 0.0463(10) Uani 0.503(6) 1 d D . P A 1
F21 F -0.1215(7) 0.0105(5) 0.8128(4) 0.0686(19) Uani 0.503(6) 1 d D . P A 1
F22 F 0.0055(8) -0.0690(5) 0.7855(4) 0.078(2) Uani 0.503(6) 1 d D . P A 1
F23 F 0.0634(8) 0.1020(5) 0.8305(4) 0.093(3) Uani 0.503(6) 1 d D . P A 1
O21 O -0.0406(16) 0.1226(8) 0.6997(7) 0.054(3) Uani 0.503(6) 1 d D . P A 1
O22 O 0.0885(6) 0.0212(6) 0.6651(4) 0.067(2) Uani 0.503(6) 1 d D . P A 1
O23 O -0.1264(14) -0.0716(14) 0.6492(10) 0.062(4) Uani 0.503(6) 1 d D . P A 1
C32 C -0.0166(7) 0.0153(6) 0.7836(5) 0.058(3) Uani 0.503(6) 1 d D . P A 1
S2' S -0.0480(6) 0.0202(6) 0.7091(4) 0.099(3) Uani 0.497(6) 1 d D . P A 2
F21' F 0.1595(6) 0.0087(5) 0.6850(4) 0.0720(18) Uani 0.497(6) 1 d D . P A 2
F22' F 0.0635(7) -0.0857(4) 0.7504(5) 0.0716(19) Uani 0.497(6) 1 d D . P A 2
F23' F 0.1436(7) 0.0851(5) 0.8013(3) 0.076(2) Uani 0.497(6) 1 d D . P A 2
O21' O -0.0099(17) 0.1230(10) 0.7025(11) 0.080(6) Uani 0.497(6) 1 d D . P A 2
O22' O -0.0952(14) -0.0632(12) 0.6365(8) 0.058(4) Uani 0.497(6) 1 d D . P A 2
O23' O -0.1200(8) 0.0091(7) 0.7706(6) 0.075(3) Uani 0.497(6) 1 d D . P A 2
C32' C 0.0855(6) 0.0052(5) 0.7374(4) 0.0415(19) Uani 0.497(6) 1 d D . P A 2
S3 S 0.4946(3) -0.0599(2) 0.4413(2) 0.0452(8) Uani 0.5 1 d D . P . .
F31 F 0.5681(13) 0.1359(8) 0.5316(8) 0.074(4) Uani 0.5 1 d D . P . .
F32 F 0.6190(15) 0.0260(15) 0.5740(9) 0.077(5) Uani 0.5 1 d D . P . .
F33 F 0.4393(9) 0.0263(9) 0.5769(6) 0.067(2) Uani 0.5 1 d D . P . .
O31 O 0.4547(12) -0.1588(9) 0.4570(10) 0.057(4) Uani 0.5 1 d D . P . .
O32 O 0.3976(15) -0.0407(15) 0.4068(11) 0.057(4) Uani 0.5 1 d D . P . .
O33 O 0.6045(8) -0.0365(10) 0.4074(6) 0.060(3) Uani 0.5 1 d D . P . .
C33 C 0.5315(13) 0.0360(9) 0.5348(7) 0.057(4) Uani 0.5 1 d D . P . .

loop_
_atom_site_aniso_label
_atom_site_aniso_U_11
_atom_site_aniso_U_22
_atom_site_aniso_U_33
_atom_site_aniso_U_23
_atom_site_aniso_U_13
_atom_site_aniso_U_12
Mn1A 0.0160(2) 0.0205(2) 0.0232(3) 0.00245(18) 0.00028(17) 0.00703(18)
Mn1B 0.0167(2) 0.0205(2) 0.0326(3) 0.00838(19) 0.00422(18) 0.00781(18)
O1A 0.0202(10) 0.0319(11) 0.0323(12) 0.0069(9) 0.0054(9) 0.0119(9)
N1A 0.0234(12) 0.0236(12) 0.0236(13) 0.0027(10) -0.0041(10) 0.0092(10)
N2A 0.0216(12) 0.0255(13) 0.0241(13) 0.0052(10) 0.0017(10) 0.0104(10)
N3A 0.0187(11) 0.0217(12) 0.0269(13) 0.0030(10) 0.0013(10) 0.0084(10)
N4A 0.0192(11) 0.0263(13) 0.0275(13) 0.0041(10) 0.0014(10) 0.0092(10)
N5A 0.0224(12) 0.0291(13) 0.0263(13) 0.0046(11) 0.0039(10) 0.0133(10)
C1A 0.0269(15) 0.0221(15) 0.0350(17) 0.0052(13) -0.0068(13) 0.0068(12)
C2A 0.0340(17) 0.0245(16) 0.045(2) -0.0009(15) -0.0126(15) 0.0076(14)
C3A 0.043(2) 0.0252(17) 0.046(2) -0.0065(15) -0.0128(16) 0.0147(15)
C4A 0.0386(18) 0.0318(17) 0.0306(17) -0.0011(14) -0.0069(14) 0.0188(15)
C5A 0.051(2) 0.044(2) 0.037(2) -0.0106(16) -0.0062(17) 0.0295(18)
C6A 0.043(2) 0.054(2) 0.0316(19) -0.0012(16) 0.0059(15) 0.0309(18)
C7A 0.0322(17) 0.0391(18) 0.0305(17) 0.0063(14) 0.0047(13) 0.0199(15)
C8A 0.0295(15) 0.0280(15) 0.0222(15) 0.0052(12) 0.0013(12) 0.0157(13)
C9A 0.0287(15) 0.0266(15) 0.0264(15) 0.0054(12) -0.0025(12) 0.0150(13)
C10A 0.0209(14) 0.0234(14) 0.0287(16) 0.0094(12) 0.0027(12) 0.0089(12)
C11A 0.0181(14) 0.0257(15) 0.0344(17) 0.0059(13) 0.0019(12) 0.0083(12)
C12A 0.0256(15) 0.0259(15) 0.0227(15) -0.0010(12) -0.0007(12) 0.0071(12)
C13A 0.0180(13) 0.0324(16) 0.0248(15) 0.0055(13) 0.0021(11) 0.0072(12)
C14A 0.0243(15) 0.0428(19) 0.0280(17) 0.0083(14) 0.0003(13) 0.0087(14)
C15A 0.0295(16) 0.054(2) 0.0373(19) 0.0210(17) 0.0034(14) 0.0173(16)
C16A 0.0314(17) 0.0368(18) 0.044(2) 0.0182(16) 0.0058(14) 0.0142(14)
C17A 0.0254(15) 0.0280(16) 0.0347(17) 0.0080(13) 0.0039(13) 0.0108(13)
C18A 0.0244(14) 0.0203(14) 0.0362(17) 0.0027(12) 0.0005(12) 0.0095(12)
C19A 0.0261(15) 0.0251(15) 0.0362(17) 0.0084(13) 0.0062(13) 0.0143(12)
C20A 0.056(2) 0.0259(17) 0.048(2) 0.0107(16) 0.0034(18) 0.0142(16)
C21A 0.092(3) 0.039(2) 0.049(2) 0.0210(19) 0.005(2) 0.030(2)
C22A 0.070(3) 0.047(2) 0.035(2) 0.0122(17) 0.0011(18) 0.033(2)
C23A 0.0366(17) 0.0358(18) 0.0273(16) 0.0058(13) 0.0040(13) 0.0193(15)
C24A 0.0221(15) 0.0307(17) 0.052(2) 0.0010(16) -0.0027(15) 0.0034(13)
O1B 0.0182(10) 0.0300(11) 0.0340(12) 0.0067(9) 0.0012(8) 0.0104(8)
N1B 0.0235(12) 0.0228(12) 0.0293(13) 0.0078(10) 0.0063(10) 0.0096(10)
N2B 0.0201(12) 0.0258(13) 0.0330(14) 0.0076(11) 0.0041(10) 0.0098(10)
N3B 0.0232(13) 0.0247(13) 0.0458(16) 0.0125(12) 0.0097(11) 0.0110(11)
N4B 0.0189(12) 0.0222(13) 0.0385(15) 0.0054(11) 0.0003(10) 0.0078(10)
N5B 0.0220(12) 0.0331(14) 0.0363(15) 0.0125(12) 0.0067(11) 0.0142(11)
C1B 0.0272(15) 0.0279(16) 0.0340(17) 0.0087(13) 0.0064(13) 0.0081(13)
C2B 0.0334(17) 0.0287(17) 0.049(2) 0.0149(15) 0.0066(15) 0.0030(14)
C3B 0.043(2) 0.0319(18) 0.054(2) 0.0236(17) 0.0127(17) 0.0137(15)
C4B 0.0365(17) 0.0362(18) 0.0376(18) 0.0179(15) 0.0128(14) 0.0189(15)
C5B 0.044(2) 0.052(2) 0.050(2) 0.0328(18) 0.0174(17) 0.0265(18)
C6B 0.0360(18) 0.060(2) 0.040(2) 0.0273(18) 0.0113(15) 0.0274(17)
C7B 0.0270(16) 0.049(2) 0.0316(17) 0.0172(15) 0.0081(13) 0.0167(15)
C8B 0.0242(14) 0.0317(16) 0.0281(16) 0.0092(13) 0.0076(12) 0.0144(13)
C9B 0.0266(15) 0.0295(16) 0.0260(15) 0.0074(12) 0.0081(12) 0.0142(13)
C10B 0.0198(14) 0.0256(15) 0.0228(15) 0.0003(12) 0.0009(11) 0.0075(12)
C11B 0.0199(14) 0.0277(16) 0.047(2) 0.0105(14) 0.0058(13) 0.0071(12)
C12B 0.0323(17) 0.0224(16) 0.067(3) 0.0130(16) 0.0183(17) 0.0120(14)
C13B 0.0229(15) 0.0236(16) 0.056(2) 0.0038(15) 0.0065(14) 0.0091(13)
C14B 0.037(2) 0.0285(19) 0.069(3) -0.0072(18) 0.0134(19) 0.0047(15)
C15B 0.046(2) 0.040(2) 0.054(3) -0.0135(18) 0.0025(19) 0.0105(18)
C16B 0.0381(19) 0.043(2) 0.040(2) 0.0006(16) 0.0016(16) 0.0175(16)
C17B 0.0267(15) 0.0311(16) 0.0326(17) 0.0055(13) -0.0001(13) 0.0130(13)
C18B 0.0292(16) 0.0361(18) 0.055(2) 0.0270(17) 0.0134(15) 0.0164(14)
C19B 0.0216(14) 0.0396(18) 0.045(2) 0.0219(16) 0.0090(13) 0.0147(13)
C20B 0.0359(19) 0.058(2) 0.052(2) 0.032(2) 0.0113(17) 0.0188(17)
C21B 0.039(2) 0.069(3) 0.038(2) 0.0186(19) 0.0096(16) 0.0228(19)
C22B 0.0345(18) 0.049(2) 0.041(2) 0.0076(17) 0.0052(15) 0.0195(16)
C23B 0.0274(16) 0.0361(18) 0.0377(18) 0.0097(14) 0.0076(13) 0.0154(14)
C24B 0.0255(16) 0.0358(19) 0.054(2) 0.0164(17) -0.0004(15) 0.0039(14)
N1S 0.064(3) 0.124(5) 0.124(5) 0.089(4) -0.012(3) 0.000(3)
C1S 0.072(3) 0.081(4) 0.066(3) 0.038(3) 0.027(3) 0.046(3)
C2S 0.323(17) 0.050(4) 0.136(8) 0.013(4) 0.054(9) 0.055(7)
N2S 0.076(3) 0.047(2) 0.049(2) 0.0084(17) 0.0180(19) 0.011(2)
C3S 0.0398(19) 0.043(2) 0.044(2) 0.0104(17) 0.0072(16) 0.0166(18)
C4S 0.107(5) 0.064(4) 0.080(4) 0.022(3) -0.031(4) -0.013(3)
S1 0.0296(10) 0.0251(8) 0.0557(12) 0.0082(8) -0.0032(10) 0.0035(7)
F11 0.047(3) 0.038(2) 0.065(3) 0.006(2) 0.010(2) 0.007(2)
F12 0.047(3) 0.050(3) 0.111(5) 0.008(3) -0.007(3) 0.028(2)
F13 0.058(3) 0.037(3) 0.113(5) 0.023(3) 0.040(3) 0.010(2)
O11 0.044(3) 0.033(3) 0.076(4) 0.008(3) -0.012(3) -0.001(2)
O12 0.041(3) 0.039(3) 0.068(4) 0.016(3) 0.002(3) 0.019(2)
O13 0.044(3) 0.033(3) 0.066(4) 0.019(3) -0.004(3) 0.000(2)
C31 0.033(4) 0.022(3) 0.085(7) 0.018(4) 0.011(4) 0.006(3)
S2 0.055(2) 0.0219(14) 0.0446(14) -0.0025(10) -0.0305(15) 0.0049(13)
F21 0.093(5) 0.060(3) 0.057(4) 0.023(3) 0.041(4) 0.030(3)
F22 0.096(5) 0.065(4) 0.074(5) 0.027(3) -0.006(4) 0.026(4)
F23 0.098(6) 0.077(4) 0.059(4) -0.006(3) -0.030(4) 0.000(4)
O21 0.084(10) 0.031(5) 0.044(5) 0.008(3) -0.006(4) 0.020(5)
O22 0.048(4) 0.071(4) 0.075(5) 0.022(4) 0.020(3) 0.014(3)
O23 0.043(6) 0.037(5) 0.082(7) 0.008(5) -0.005(5) -0.007(4)
C32 0.059(6) 0.043(5) 0.057(5) 0.015(4) -0.034(4) 0.004(4)
S2' 0.075(3) 0.041(2) 0.167(7) 0.018(3) 0.022(3) 0.0155(18)
F21' 0.065(4) 0.081(4) 0.067(4) 0.017(3) 0.016(3) 0.028(3)
F22' 0.074(4) 0.039(3) 0.093(5) 0.026(3) -0.005(4) 0.005(3)
F23' 0.090(5) 0.056(3) 0.048(3) -0.002(3) -0.019(3) 0.001(3)
O21' 0.056(7) 0.030(5) 0.137(12) 0.024(6) 0.014(6) -0.002(4)
O22' 0.058(9) 0.022(4) 0.067(7) 0.001(4) -0.025(6) -0.008(5)
O23' 0.063(5) 0.067(5) 0.093(7) 0.032(5) 0.056(5) 0.013(4)
C32' 0.049(4) 0.028(4) 0.035(4) 0.002(3) 0.001(3) 0.006(3)
S3 0.0446(16) 0.0276(14) 0.0490(19) 0.0126(13) -0.0175(14) -0.0051(11)
F31 0.111(10) 0.024(4) 0.055(4) 0.008(4) 0.004(5) -0.013(4)
F32 0.079(7) 0.083(10) 0.043(6) 0.025(6) -0.024(5) -0.009(5)
F33 0.078(7) 0.054(5) 0.065(5) 0.025(4) 0.019(5) 0.014(5)
O31 0.047(4) 0.026(5) 0.085(10) 0.016(6) -0.019(5) -0.002(4)
O32 0.058(6) 0.035(4) 0.061(11) 0.010(6) -0.033(6) 0.000(4)
O33 0.054(6) 0.049(5) 0.058(6) 0.010(4) -0.003(4) 0.001(4)
C33 0.069(9) 0.029(7) 0.058(9) 0.017(6) -0.009(6) -0.005(5)

loop_
_atom_type_symbol
_atom_type_description
_atom_type_scat_dispersion_real
_atom_type_scat_dispersion_imag
_atom_type_scat_source
C C 0.0181 0.0091 'International Tables Vol C Tables 4.2.6.8 and 6.1.1.4'
H H 0.0000 0.0000 'International Tables Vol C Tables 4.2.6.8 and 6.1.1.4'
N N 0.0311 0.0180 'International Tables Vol C Tables 4.2.6.8 and 6.1.1.4'
O O 0.0492 0.0322 'International Tables Vol C Tables 4.2.6.8 and 6.1.1.4'
F F 0.0727 0.0534 'International Tables Vol C Tables 4.2.6.8 and 6.1.1.4'
S S 0.3331 0.5567 'International Tables Vol C Tables 4.2.6.8 and 6.1.1.4'
Mn Mn -0.5299 2.8052 'International Tables Vol C Tables 4.2.6.8 and 6.1.1.4'

loop_
_geom_angle_atom_site_label_1
_geom_angle_atom_site_label_2
_geom_angle_atom_site_label_3
_geom_angle
_geom_angle_site_symmetry_1
_geom_angle_site_symmetry_3
O1B Mn1A N2A 169.50(9) 1_455 .
O1B Mn1A N1A 115.79(9) 1_455 .
N2A Mn1A N1A 74.50(9) . .
O1B Mn1A N4A 86.61(9) 1_455 .
N2A Mn1A N4A 89.97(9) . .
N1A Mn1A N4A 97.41(9) . .
O1B Mn1A N5A 89.20(9) 1_455 .
N2A Mn1A N5A 88.75(9) . .
N1A Mn1A N5A 111.32(9) . .
N4A Mn1A N5A 149.73(9) . .
O1B Mn1A N3A 92.09(8) 1_455 .
N2A Mn1A N3A 77.42(9) . .
N1A Mn1A N3A 150.76(9) . .
N4A Mn1A N3A 74.46(9) . .
N5A Mn1A N3A 75.75(9) . .
O1A Mn1B N2B 170.36(9) . .
O1A Mn1B N1B 114.94(9) . .
N2B Mn1B N1B 74.59(9) . .
O1A Mn1B N4B 90.94(9) . .
N2B Mn1B N4B 87.33(9) . .
N1B Mn1B N4B 107.02(10) . .
O1A Mn1B N5B 83.66(9) . .
N2B Mn1B N5B 92.95(9) . .
N1B Mn1B N5B 102.85(9) . .
N4B Mn1B N5B 149.05(10) . .
O1A Mn1B N3B 93.97(9) . .
N2B Mn1B N3B 76.40(10) . .
N1B Mn1B N3B 150.55(9) . .
N4B Mn1B N3B 76.42(10) . .
N5B Mn1B N3B 73.61(10) . .
C10A O1A Mn1B 149.1(2) . .
C1A N1A C9A 118.6(3) . .
C1A N1A Mn1A 127.4(2) . .
C9A N1A Mn1A 114.04(19) . .
C10A N2A C8A 122.4(2) . .
C10A N2A Mn1A 116.52(19) . .
C8A N2A Mn1A 117.38(19) . .
C12A N3A C18A 111.1(2) . .
C12A N3A C11A 111.7(2) . .
C18A N3A C11A 111.9(2) . .
C12A N3A Mn1A 105.97(17) . .
C18A N3A Mn1A 107.00(17) . .
C11A N3A Mn1A 108.88(17) . .
C17A N4A C13A 118.4(3) . .
C17A N4A Mn1A 127.3(2) . .
C13A N4A Mn1A 114.3(2) . .
C23A N5A C19A 117.8(3) . .
C23A N5A Mn1A 128.0(2) . .
C19A N5A Mn1A 113.7(2) . .
N1A C1A C2A 122.2(3) . .
N1A C1A C24A 117.8(3) . .
C2A C1A C24A 120.0(3) . .
C3A C2A C1A 119.5(3) . .
C3A C2A H2A 120.2 . .
C1A C2A H2A 120.2 . .
C2A C3A C4A 120.5(3) . .
C2A C3A H3A 119.7 . .
C4A C3A H3A 119.7 . .
C3A C4A C5A 123.4(3) . .
C3A C4A C9A 117.3(3) . .
C5A C4A C9A 119.4(3) . .
C6A C5A C4A 120.3(3) . .
C6A C5A H5A 119.9 . .
C4A C5A H5A 119.9 . .
C5A C6A C7A 120.9(3) . .
C5A C6A H6A 119.5 . .
C7A C6A H6A 119.5 . .
C8A C7A C6A 121.3(3) . .
C8A C7A H7A 119.4 . .
C6A C7A H7A 119.4 . .
C7A C8A N2A 126.2(3) . .
C7A C8A C9A 118.2(3) . .
N2A C8A C9A 115.6(3) . .
N1A C9A C4A 121.8(3) . .
N1A C9A C8A 118.2(3) . .
C4A C9A C8A 120.0(3) . .
O1A C10A N2A 127.2(3) . .
O1A C10A C11A 116.0(3) . .
N2A C10A C11A 116.7(2) . .
N3A C11A C10A 115.9(2) . .
N3A C11A H11A 108.3 . .
C10A C11A H11A 108.3 . .
N3A C11A H11B 108.3 . .
C10A C11A H11B 108.3 . .
H11A C11A H11B 107.4 . .
N3A C12A C13A 112.0(2) . .
N3A C12A H12A 109.2 . .
C13A C12A H12A 109.2 . .
N3A C12A H12B 109.2 . .
C13A C12A H12B 109.2 . .
H12A C12A H12B 107.9 . .
N4A C13A C14A 121.4(3) . .
N4A C13A C12A 116.7(3) . .
C14A C13A C12A 121.7(3) . .
C15A C14A C13A 119.7(3) . .
C15A C14A H14A 120.1 . .
C13A C14A H14A 120.1 . .
C14A C15A C16A 119.0(3) . .
C14A C15A H15A 120.5 . .
C16A C15A H15A 120.5 . .
C17A C16A C15A 118.2(3) . .
C17A C16A H16A 120.9 . .
C15A C16A H16A 120.9 . .
N4A C17A C16A 123.2(3) . .
N4A C17A H17A 118.4 . .
C16A C17A H17A 118.4 . .
N3A C18A C19A 112.6(2) . .
N3A C18A H18A 109.1 . .
C19A C18A H18A 109.1 . .
N3A C18A H18B 109.1 . .
C19A C18A H18B 109.1 . .
H18A C18A H18B 107.8 . .
N5A C19A C20A 121.8(3) . .
N5A C19A C18A 117.0(3) . .
C20A C19A C18A 121.0(3) . .
C21A C20A C19A 119.5(4) . .
C21A C20A H20A 120.3 . .
C19A C20A H20A 120.3 . .
C20A C21A C22A 119.3(4) . .
C20A C21A H21A 120.4 . .
C22A C21A H21A 120.4 . .
C23A C22A C21A 118.1(4) . .
C23A C22A H22A 120.9 . .
C21A C22A H22A 120.9 . .
N5A C23A C22A 123.4(3) . .
N5A C23A H23A 118.3 . .
C22A C23A H23A 118.3 . .
C1A C24A H24A 109.5 . .
C1A C24A H24B 109.5 . .
H24A C24A H24B 109.5 . .
C1A C24A H24C 109.5 . .
H24A C24A H24C 109.5 . .
H24B C24A H24C 109.5 . .
C10B O1B Mn1A 149.4(2) . 1_655
C1B N1B C9B 118.8(3) . .
C1B N1B Mn1B 127.7(2) . .
C9B N1B Mn1B 113.50(19) . .
C10B N2B C8B 122.0(3) . .
C10B N2B Mn1B 117.2(2) . .
C8B N2B Mn1B 117.53(19) . .
C18B N3B C12B 111.6(3) . .
C18B N3B C11B 110.7(3) . .
C12B N3B C11B 112.5(3) . .
C18B N3B Mn1B 105.95(19) . .
C12B N3B Mn1B 107.22(19) . .
C11B N3B Mn1B 108.59(18) . .
C17B N4B C13B 118.0(3) . .
C17B N4B Mn1B 126.9(2) . .
C13B N4B Mn1B 113.8(2) . .
C19B N5B C23B 118.2(3) . .
C19B N5B Mn1B 114.7(2) . .
C23B N5B Mn1B 126.9(2) . .
N1B C1B C2B 121.8(3) . .
N1B C1B C24B 118.6(3) . .
C2B C1B C24B 119.6(3) . .
C3B C2B C1B 120.0(3) . .
C3B C2B H2B 120.0 . .
C1B C2B H2B 120.0 . .
C2B C3B C4B 120.1(3) . .
C2B C3B H3B 119.9 . .
C4B C3B H3B 119.9 . .
C3B C4B C5B 123.2(3) . .
C3B C4B C9B 117.5(3) . .
C5B C4B C9B 119.4(3) . .
C6B C5B C4B 120.2(3) . .
C6B C5B H5B 119.9 . .
C4B C5B H5B 119.9 . .
C5B C6B C7B 121.1(3) . .
C5B C6B H6B 119.5 . .
C7B C6B H6B 119.5 . .
C8B C7B C6B 121.2(3) . .
C8B C7B H7B 119.4 . .
C6B C7B H7B 119.4 . .
C7B C8B N2B 126.1(3) . .
C7B C8B C9B 118.3(3) . .
N2B C8B C9B 115.5(3) . .
N1B C9B C4B 121.8(3) . .
N1B C9B C8B 118.3(3) . .
C4B C9B C8B 119.8(3) . .
O1B C10B N2B 127.2(3) . .
O1B C10B C11B 116.3(3) . .
N2B C10B C11B 116.5(3) . .
N3B C11B C10B 116.2(3) . .
N3B C11B H11C 108.2 . .
C10B C11B H11C 108.2 . .
N3B C11B H11D 108.2 . .
C10B C11B H11D 108.2 . .
H11C C11B H11D 107.4 . .
N3B C12B C13B 113.2(3) . .
N3B C12B H12C 108.9 . .
C13B C12B H12C 108.9 . .
N3B C12B H12D 108.9 . .
C13B C12B H12D 108.9 . .
H12C C12B H12D 107.7 . .
N4B C13B C14B 121.3(4) . .
N4B C13B C12B 117.2(3) . .
C14B C13B C12B 121.3(3) . .
C15B C14B C13B 119.9(4) . .
C15B C14B H14B 120.0 . .
C13B C14B H14B 120.0 . .
C16B C15B C14B 118.9(4) . .
C16B C15B H15B 120.5 . .
C14B C15B H15B 120.5 . .
C15B C16B C17B 118.3(4) . .
C15B C16B H16B 120.8 . .
C17B C16B H16B 120.8 . .
N4B C17B C16B 123.4(3) . .
N4B C17B H17B 118.3 . .
C16B C17B H17B 118.3 . .
N3B C18B C19B 111.3(3) . .
N3B C18B H18C 109.4 . .
C19B C18B H18C 109.4 . .
N3B C18B H18D 109.4 . .
C19B C18B H18D 109.4 . .
H18C C18B H18D 108.0 . .
N5B C19B C20B 121.8(3) . .
N5B C19B C18B 116.7(3) . .
C20B C19B C18B 121.4(3) . .
C21B C20B C19B 119.9(4) . .
C21B C20B H20B 120.1 . .
C19B C20B H20B 120.1 . .
C20B C21B C22B 118.5(4) . .
C20B C21B H21B 120.8 . .
C22B C21B H21B 120.8 . .
C23B C22B C21B 118.6(4) . .
C23B C22B H22B 120.7 . .
C21B C22B H22B 120.7 . .
N5B C23B C22B 123.0(3) . .
N5B C23B H23B 118.5 . .
C22B C23B H23B 118.5 . .
C1B C24B H24D 109.5 . .
C1B C24B H24E 109.5 . .
H24D C24B H24E 109.5 . .
C1B C24B H24F 109.5 . .
H24D C24B H24F 109.5 . .
H24E C24B H24F 109.5 . .
N1S C1S C2S 176.9(8) . .
C1S C2S H2SA 109.5 . .
C1S C2S H2SB 109.5 . .
H2SA C2S H2SB 109.5 . .
C1S C2S H2SC 109.5 . .
H2SA C2S H2SC 109.5 . .
H2SB C2S H2SC 109.5 . .
N2S C3S C4S 178.8(6) . .
C3S C4S H4SA 109.5 . .
C3S C4S H4SB 109.5 . .
H4SA C4S H4SB 109.5 . .
C3S C4S H4SC 109.5 . .
H4SA C4S H4SC 109.5 . .
H4SB C4S H4SC 109.5 . .
S1 S1 C31 119.1(5) 2_655 2_655
S1 S1 O13 91.7(3) 2_655 .
C31 S1 O13 71.4(4) 2_655 .
S1 S1 O12 137.2(4) 2_655 .
C31 S1 O12 101.5(4) 2_655 .
O13 S1 O12 114.8(3) . .
S1 S1 O11 77.3(3) 2_655 .
C31 S1 O11 61.1(4) 2_655 .
O13 S1 O11 115.5(4) . .
O12 S1 O11 115.3(3) . .
S1 S1 O11 68.4(3) 2_655 2_655
C31 S1 O11 137.9(4) 2_655 2_655
O13 S1 O11 66.9(4) . 2_655
O12 S1 O11 91.0(3) . 2_655
O11 S1 O11 145.65(18) . 2_655
S1 S1 O13 57.4(3) 2_655 2_655
C31 S1 O13 121.2(4) 2_655 2_655
O13 S1 O13 149.16(16) . 2_655
O12 S1 O13 91.3(3) . 2_655
O11 S1 O13 61.6(3) . 2_655
O11 S1 O13 98.2(3) 2_655 2_655
S1 S1 F12 163.6(4) 2_655 2_655
C31 S1 F12 48.5(4) 2_655 2_655
O13 S1 F12 93.1(3) . 2_655
O12 S1 F12 53.0(3) . 2_655
O11 S1 F12 86.5(3) . 2_655
O11 S1 F12 127.8(3) 2_655 2_655
O13 S1 F12 116.5(3) 2_655 2_655
S1 S1 C31 35.8(3) 2_655 .
C31 S1 C31 154.9(2) 2_655 .
O13 S1 C31 103.2(3) . .
O12 S1 C31 102.9(4) . .
O11 S1 C31 102.5(4) . .
O11 S1 C31 47.5(3) 2_655 .
O13 S1 C31 52.5(3) 2_655 .
F12 S1 C31 155.4(3) 2_655 .
S1 S1 O12 26.9(3) 2_655 2_655
C31 S1 O12 93.7(4) 2_655 2_655
O13 S1 O12 74.5(3) . 2_655
O12 S1 O12 164.06(16) . 2_655
O11 S1 O12 68.1(3) . 2_655
O11 S1 O12 80.7(3) 2_655 2_655
O13 S1 O12 76.5(2) 2_655 2_655
F12 S1 O12 142.0(3) 2_655 2_655
C31 S1 O12 61.6(3) . 2_655
O11 F11 C31 60.2(4) 2_655 .
C31 F12 O12 94.5(5) . 2_655
C31 F12 S1 42.8(4) . 2_655
O12 F12 S1 51.7(3) 2_655 2_655
C31 F13 O13 69.9(5) . 2_655
F11 O11 C31 60.0(5) 2_655 2_655
F11 O11 S1 110.8(5) 2_655 .
C31 O11 S1 50.9(4) 2_655 .
F11 O11 S1 132.8(5) 2_655 2_655
C31 O11 S1 77.5(4) 2_655 2_655
S1 O11 S1 34.35(18) . 2_655
F11 O11 O13 164.3(6) 2_655 2_655
C31 O11 O13 116.8(6) 2_655 2_655
S1 O11 O13 67.2(3) . 2_655
S1 O11 O13 54.4(3) 2_655 2_655
S1 O12 F12 75.3(3) . 2_655
S1 O12 S1 15.94(16) . 2_655
F12 O12 S1 90.5(3) 2_655 2_655
F13 O13 S1 101.1(4) 2_655 .
F13 O13 C31 53.9(4) 2_655 2_655
S1 O13 C31 47.3(3) . 2_655
F13 O13 O11 158.2(5) 2_655 2_655
S1 O13 O11 58.8(3) . 2_655
C31 O13 O11 105.9(5) 2_655 2_655
F13 O13 S1 116.3(4) 2_655 2_655
S1 O13 S1 30.84(16) . 2_655
C31 O13 S1 66.9(3) 2_655 2_655
O11 O13 S1 51.2(3) 2_655 2_655
S1 C31 F12 88.7(6) 2_655 .
S1 C31 F13 117.4(6) 2_655 .
F12 C31 F13 106.7(6) . .
S1 C31 F11 127.7(6) 2_655 .
F12 C31 F11 106.1(6) . .
F13 C31 F11 106.0(7) . .
S1 C31 O11 68.0(5) 2_655 2_655
F12 C31 O11 111.0(6) . 2_655
F13 C31 O11 142.1(7) . 2_655
F11 C31 O11 59.8(4) . 2_655
S1 C31 O13 61.3(4) 2_655 2_655
F12 C31 O13 108.5(6) . 2_655
F13 C31 O13 56.2(4) . 2_655
F11 C31 O13 144.5(6) . 2_655
O11 C31 O13 113.1(6) 2_655 2_655
S1 C31 S1 25.1(2) 2_655 .
F12 C31 S1 113.1(6) . .
F13 C31 S1 112.6(5) . .
F11 C31 S1 111.9(5) . .
O11 C31 S1 55.0(4) 2_655 .
O13 C31 S1 60.6(3) 2_655 .
O21 S2 O23 119.6(12) . .
O21 S2 O22 110.7(8) . .
O23 S2 O22 110.9(9) . .
O21 S2 C32 106.9(6) . .
O23 S2 C32 105.2(9) . .
O22 S2 C32 101.8(5) . .
F22 C32 F23 110.6(7) . .
F22 C32 F21 107.3(8) . .
F23 C32 F21 104.6(8) . .
F22 C32 S2 113.8(7) . .
F23 C32 S2 111.7(6) . .
F21 C32 S2 108.2(6) . .
O21' S2' O23' 113.8(10) . .
O21' S2' O22' 113.2(11) . .
O23' S2' O22' 115.1(9) . .
O21' S2' C32' 104.5(9) . .
O23' S2' C32' 104.2(7) . .
O22' S2' C32' 104.6(9) . .
F21' C32' F22' 107.6(7) . .
F21' C32' F23' 106.8(7) . .
F22' C32' F23' 109.1(6) . .
F21' C32' S2' 111.6(6) . .
F22' C32' S2' 111.7(6) . .
F23' C32' S2' 109.9(6) . .
C33 S3 F33 123.0(18) 2_656 2_656
C33 S3 F31 78.9(15) 2_656 2_656
F33 S3 F31 151.8(9) 2_656 2_656
C33 S3 O33 138.7(15) 2_656 .
F33 S3 O33 17.3(10) 2_656 .
F31 S3 O33 135.3(8) 2_656 .
C33 S3 O31 98.2(16) 2_656 .
F33 S3 O31 132.8(9) 2_656 .
F31 S3 O31 20.0(9) 2_656 .
O33 S3 O31 115.8(8) . .
C33 S3 O32 66.7(19) 2_656 .
F33 S3 O32 104.9(12) 2_656 .
F31 S3 O32 100.1(11) 2_656 .
O33 S3 O32 115.6(9) . .
O31 S3 O32 112.5(9) . .
C33 S3 F32 51.7(15) 2_656 2_656
F33 S3 F32 112.8(10) 2_656 2_656
F31 S3 F32 94.5(9) 2_656 2_656
O33 S3 F32 126.3(9) . 2_656
O31 S3 F32 110.6(10) . 2_656
O32 S3 F32 15.1(13) . 2_656
C33 S3 C33 42.5(19) 2_656 .
F33 S3 C33 94.9(7) 2_656 .
F31 S3 C33 91.5(8) 2_656 .
O33 S3 C33 104.2(6) . .
O31 S3 C33 102.8(8) . .
O32 S3 C33 103.9(8) . .
F32 S3 C33 90.2(9) 2_656 .
C33 S3 S3 31.9(14) 2_656 2_656
F33 S3 S3 102.4(7) 2_656 2_656
F31 S3 S3 88.1(6) 2_656 2_656
O33 S3 S3 113.3(5) . 2_656
O31 S3 S3 102.2(7) . 2_656
O32 S3 S3 94.6(8) . 2_656
F32 S3 S3 80.4(6) 2_656 2_656
C33 S3 S3 10.6(5) . 2_656
O31 F31 S3 93(3) 2_656 2_656
O31 F31 C33 119(3) 2_656 .
S3 F31 C33 26.9(5) 2_656 .
O32 F32 C33 81(3) 2_656 .
O32 F32 S3 59(3) 2_656 2_656
C33 F32 S3 21.4(5) . 2_656
O33 F33 S3 138(3) 2_656 2_656
O33 F33 C33 158(3) 2_656 .
S3 F33 C33 22.8(6) 2_656 .
F31 O31 S3 67(2) 2_656 .
F31 O31 C33 46(2) 2_656 2_656
S3 O31 C33 22.0(5) . 2_656
F32 O32 C33 80(3) 2_656 2_656
F32 O32 S3 105(4) 2_656 .
C33 O32 S3 25.3(5) 2_656 .
F33 O33 S3 24.8(16) 2_656 .
S3 C33 F32 106.9(18) 2_656 .
S3 C33 O32 88.0(18) 2_656 2_656
F32 C33 O32 18.9(14) . 2_656
S3 C33 F33 34.1(13) 2_656 .
F32 C33 F33 106.3(12) . .
O32 C33 F33 90.1(13) 2_656 .
S3 C33 F31 74.3(15) 2_656 .
F32 C33 F31 108.5(13) . .
O32 C33 F31 105.1(14) 2_656 .
F33 C33 F31 106.6(11) . .
S3 C33 C33 120(2) 2_656 2_656
F32 C33 C33 125.1(16) . 2_656
O32 C33 C33 139.4(16) 2_656 2_656
F33 C33 C33 98.2(14) . 2_656
F31 C33 C33 110.3(16) . 2_656
S3 C33 O31 59.8(13) 2_656 2_656
F32 C33 O31 115.2(13) . 2_656
O32 C33 O31 107.0(12) 2_656 2_656
F33 C33 O31 91.5(10) . 2_656
F31 C33 O31 15.1(10) . 2_656
C33 C33 O31 112.4(16) 2_656 2_656
S3 C33 S3 137.5(19) 2_656 .
F32 C33 S3 110.3(11) . .
O32 C33 S3 127.2(11) 2_656 .
F33 C33 S3 113.5(9) . .
F31 C33 S3 111.4(9) . .
C33 C33 S3 17.5(7) 2_656 .
O31 C33 S3 118.2(10) 2_656 .

loop_
_geom_bond_atom_site_label_1
_geom_bond_atom_site_label_2
_geom_bond_distance
_geom_bond_site_symmetry_2
Mn1A O1B 2.094(2) 1_455
Mn1A N2A 2.181(2) .
Mn1A N1A 2.265(2) .
Mn1A N4A 2.272(3) .
Mn1A N5A 2.292(3) .
Mn1A N3A 2.304(2) .
Mn1B O1A 2.116(2) .
Mn1B N2B 2.173(3) .
Mn1B N1B 2.268(3) .
Mn1B N4B 2.275(3) .
Mn1B N5B 2.286(3) .
Mn1B N3B 2.316(3) .
O1A C10A 1.255(4) .
N1A C1A 1.331(4) .
N1A C9A 1.381(4) .
N2A C10A 1.320(4) .
N2A C8A 1.404(4) .
N3A C12A 1.472(4) .
N3A C18A 1.478(4) .
N3A C11A 1.486(4) .
N4A C17A 1.337(4) .
N4A C13A 1.355(4) .
N5A C23A 1.345(4) .
N5A C19A 1.346(4) .
C1A C2A 1.416(5) .
C1A C24A 1.499(5) .
C2A C3A 1.351(6) .
C2A H2A 0.9500 .
C3A C4A 1.409(5) .
C3A H3A 0.9500 .
C4A C5A 1.413(5) .
C4A C9A 1.418(4) .
C5A C6A 1.357(6) .
C5A H5A 0.9500 .
C6A C7A 1.410(5) .
C6A H6A 0.9500 .
C7A C8A 1.384(4) .
C7A H7A 0.9500 .
C8A C9A 1.431(4) .
C10A C11A 1.526(4) .
C11A H11A 0.9900 .
C11A H11B 0.9900 .
C12A C13A 1.507(4) .
C12A H12A 0.9900 .
C12A H12B 0.9900 .
C13A C14A 1.384(5) .
C14A C15A 1.379(5) .
C14A H14A 0.9500 .
C15A C16A 1.388(5) .
C15A H15A 0.9500 .
C16A C17A 1.386(5) .
C16A H16A 0.9500 .
C17A H17A 0.9500 .
C18A C19A 1.504(5) .
C18A H18A 0.9900 .
C18A H18B 0.9900 .
C19A C20A 1.385(5) .
C20A C21A 1.376(6) .
C20A H20A 0.9500 .
C21A C22A 1.382(6) .
C21A H21A 0.9500 .
C22A C23A 1.378(5) .
C22A H22A 0.9500 .
C23A H23A 0.9500 .
C24A H24A 0.9800 .
C24A H24B 0.9800 .
C24A H24C 0.9800 .
O1B C10B 1.259(4) .
O1B Mn1A 2.094(2) 1_655
N1B C1B 1.329(4) .
N1B C9B 1.381(4) .
N2B C10B 1.314(4) .
N2B C8B 1.397(4) .
N3B C18B 1.467(5) .
N3B C12B 1.479(4) .
N3B C11B 1.480(4) .
N4B C17B 1.344(4) .
N4B C13B 1.345(4) .
N5B C19B 1.338(4) .
N5B C23B 1.347(4) .
C1B C2B 1.412(5) .
C1B C24B 1.492(5) .
C2B C3B 1.364(5) .
C2B H2B 0.9500 .
C3B C4B 1.399(5) .
C3B H3B 0.9500 .
C4B C5B 1.417(5) .
C4B C9B 1.420(5) .
C5B C6B 1.359(5) .
C5B H5B 0.9500 .
C6B C7B 1.407(5) .
C6B H6B 0.9500 .
C7B C8B 1.388(4) .
C7B H7B 0.9500 .
C8B C9B 1.433(4) .
C10B C11B 1.518(4) .
C11B H11C 0.9900 .
C11B H11D 0.9900 .
C12B C13B 1.506(6) .
C12B H12C 0.9900 .
C12B H12D 0.9900 .
C13B C14B 1.393(5) .
C14B C15B 1.381(7) .
C14B H14B 0.9500 .
C15B C16B 1.372(6) .
C15B H15B 0.9500 .
C16B C17B 1.388(5) .
C16B H16B 0.9500 .
C17B H17B 0.9500 .
C18B C19B 1.520(5) .
C18B H18C 0.9900 .
C18B H18D 0.9900 .
C19B C20B 1.386(5) .
C20B C21B 1.383(6) .
C20B H20B 0.9500 .
C21B C22B 1.383(6) .
C21B H21B 0.9500 .
C22B C23B 1.383(5) .
C22B H22B 0.9500 .
C23B H23B 0.9500 .
C24B H24D 0.9800 .
C24B H24E 0.9800 .
C24B H24F 0.9800 .
N1S C1S 1.105(7) .
C1S C2S 1.431(10) .
C2S H2SA 0.9800 .
C2S H2SB 0.9800 .
C2S H2SC 0.9800 .
N2S C3S 1.121(5) .
C3S C4S 1.431(7) .
C4S H4SA 0.9800 .
C4S H4SB 0.9800 .
C4S H4SC 0.9800 .
S1 S1 0.876(3) 2_655
S1 C31 1.207(9) 2_655
S1 O13 1.439(5) .
S1 O12 1.440(5) .
S1 O11 1.443(6) .
S1 O11 1.514(6) 2_655
S1 O13 1.707(6) 2_655
S1 F12 1.775(5) 2_655
S1 C31 1.803(8) .
S1 O12 2.166(5) 2_655
F11 O11 1.357(8) 2_655
F11 C31 1.359(9) .
F12 C31 1.329(8) .
F12 O12 1.467(9) 2_655
F12 S1 1.775(5) 2_655
F13 C31 1.338(8) .
F13 O13 1.377(8) 2_655
O11 F11 1.357(8) 2_655
O11 C31 1.362(9) 2_655
O11 S1 1.514(6) 2_655
O11 O13 1.628(9) 2_655
O12 F12 1.467(9) 2_655
O12 S1 2.166(5) 2_655
O13 F13 1.376(8) 2_655
O13 C31 1.556(8) 2_655
O13 O11 1.628(9) 2_655
O13 S1 1.707(6) 2_655
C31 S1 1.207(9) 2_655
C31 O11 1.362(9) 2_655
C31 O13 1.556(8) 2_655
S2 O21 1.410(9) .
S2 O23 1.436(11) .
S2 O22 1.516(9) .
S2 C32 1.757(8) .
F21 C32 1.358(10) .
F22 C32 1.317(9) .
F23 C32 1.319(9) .
S2' O21' 1.416(11) .
S2' O23' 1.448(11) .
S2' O22' 1.453(12) .
S2' C32' 1.776(9) .
F21' C32' 1.320(8) .
F22' C32' 1.320(8) .
F23' C32' 1.350(8) .
S3 C33 0.624(11) 2_656
S3 F33 0.902(11) 2_656
S3 F31 1.328(12) 2_656
S3 O33 1.440(8) .
S3 O31 1.440(11) .
S3 O32 1.460(11) .
S3 F32 1.633(15) 2_656
S3 C33 1.794(11) .
S3 S3 2.293(7) 2_656
F31 O31 0.49(2) 2_656
F31 S3 1.328(12) 2_656
F31 C33 1.354(13) .
F32 O32 0.44(3) 2_656
F32 C33 1.339(13) .
F32 S3 1.633(15) 2_656
F33 O33 0.638(10) 2_656
F33 S3 0.902(11) 2_656
F33 C33 1.348(12) .
O31 F31 0.49(2) 2_656
O31 C33 1.650(18) 2_656
O32 F32 0.44(3) 2_656
O32 C33 1.34(2) 2_656
O33 F33 0.638(10) 2_656
C33 S3 0.624(11) 2_656
C33 O32 1.34(2) 2_656
C33 C33 1.40(2) 2_656
C33 O31 1.650(18) 2_656

loop_
_geom_hbond_atom_site_label_D
_geom_hbond_atom_site_label_H
_geom_hbond_atom_site_label_A
_geom_hbond_distance_DH
_geom_hbond_distance_HA
_geom_hbond_distance_DA
_geom_hbond_angle_DHA
_geom_hbond_site_symmetry_A
C2A H2A O12 0.95 2.54 3.489(6) 174.1 1_455
C7A H7A O1A 0.95 2.35 2.860(4) 112.9 .
C11A H11A N4B 0.99 2.65 3.496(4) 143.7 .
C11A H11B N1S 0.99 2.54 3.479(6) 159.0 2_666
C12A H12A N2S 0.99 2.63 3.612(5) 174.1 .
C12A H12B F31 0.99 2.49 3.377(13) 148.9 2_666
C12A H12B O31 0.99 2.38 3.296(13) 154.4 1_565
C16A H16A O23 0.95 2.46 3.32(2) 149.9 2_556
C16A H16A O22' 0.95 2.45 3.359(18) 160.0 2_556
C17A H17A F22' 0.95 2.52 3.310(7) 140.4 2_556
C18A H18A O32 0.99 2.52 3.403(19) 148.1 1_565
C24A H24A O1B 0.98 2.43 3.401(4) 172.3 1_455
C2B H2B O23' 0.95 2.50 3.427(10) 164.7 2_556
C7B H7B O1B 0.95 2.37 2.857(4) 111.3 .
C11B H11C N2S 0.99 2.69 3.430(6) 132.1 1_655
C11B H11C O21 0.99 2.61 3.355(13) 132.0 2_666
C11B H11C O21' 0.99 2.53 3.254(13) 130.0 2_666
C11B H11D N5A 0.99 2.69 3.489(4) 137.5 1_655
C12B H12D O22 0.99 2.54 3.461(8) 154.2 2_666
C22B H22B O13 0.95 2.31 3.095(7) 139.9 .
C23B H23B F11 0.95 2.53 3.448(6) 162.6 .
C23B H23B O11 0.95 2.59 3.323(7) 134.1 2_655
C24B H24D O1A 0.98 2.44 3.415(4) 170.7 .
C2S H2SA F11 0.98 2.59 3.265(13) 126.2 2_656
C2S H2SB F21' 0.98 2.09 3.046(16) 163.1 .
C2S H2SB F22' 0.98 2.60 3.305(16) 129.4 .
C2S H2SB F23' 0.98 2.46 2.962(16) 111.1 .
C2S H2SC O12 0.98 2.35 3.116(12) 134.4 2_656
C4S H4SA F32 0.98 2.62 3.29(2) 125.2 2_666
C4S H4SA O33 0.98 2.52 3.386(12) 147.4 2_666
C4S H4SB O22 0.98 2.28 3.165(10) 149.3 1_565
C4S H4SC S2 0.98 2.97 3.897(7) 157.9 2_566

loop_
_geom_torsion_atom_site_label_1
_geom_torsion_atom_site_label_2
_geom_torsion_atom_site_label_3
_geom_torsion_atom_site_label_4
_geom_torsion
_geom_torsion_site_symmetry_1
_geom_torsion_site_symmetry_4
C9A N1A C1A C2A -2.1(5) . .
Mn1A N1A C1A C2A 176.9(2) . .
C9A N1A C1A C24A 176.8(3) . .
Mn1A N1A C1A C24A -4.2(4) . .
N1A C1A C2A C3A 0.4(5) . .
C24A C1A C2A C3A -178.5(3) . .
C1A C2A C3A C4A 1.0(6) . .
C2A C3A C4A C5A 179.0(4) . .
C2A C3A C4A C9A -0.6(5) . .
C3A C4A C5A C6A 179.7(4) . .
C9A C4A C5A C6A -0.6(6) . .
C4A C5A C6A C7A 1.1(6) . .
C5A C6A C7A C8A 0.1(6) . .
C6A C7A C8A N2A -179.5(3) . .
C6A C7A C8A C9A -1.8(5) . .
C10A N2A C8A C7A -28.3(5) . .
Mn1A N2A C8A C7A 174.1(3) . .
C10A N2A C8A C9A 153.9(3) . .
Mn1A N2A C8A C9A -3.7(3) . .
C1A N1A C9A C4A 2.4(4) . .
Mn1A N1A C9A C4A -176.7(2) . .
C1A N1A C9A C8A -177.3(3) . .
Mn1A N1A C9A C8A 3.6(3) . .
C3A C4A C9A N1A -1.1(5) . .
C5A C4A C9A N1A 179.3(3) . .
C3A C4A C9A C8A 178.6(3) . .
C5A C4A C9A C8A -1.0(5) . .
C7A C8A C9A N1A -178.1(3) . .
N2A C8A C9A N1A -0.1(4) . .
C7A C8A C9A C4A 2.2(4) . .
N2A C8A C9A C4A -179.8(3) . .
Mn1B O1A C10A N2A -121.5(4) . .
Mn1B O1A C10A C11A 62.3(5) . .
C8A N2A C10A O1A 0.7(5) . .
Mn1A N2A C10A O1A 158.5(3) . .
C8A N2A C10A C11A 176.9(3) . .
Mn1A N2A C10A C11A -25.3(3) . .
C12A N3A C11A C10A 111.5(3) . .
C18A N3A C11A C10A -123.2(3) . .
Mn1A N3A C11A C10A -5.1(3) . .
O1A C10A C11A N3A -163.2(3) . .
N2A C10A C11A N3A 20.2(4) . .
C18A N3A C12A C13A 159.9(2) . .
C11A N3A C12A C13A -74.4(3) . .
Mn1A N3A C12A C13A 44.0(3) . .
C17A N4A C13A C14A 0.0(4) . .
Mn1A N4A C13A C14A 177.8(2) . .
C17A N4A C13A C12A -175.5(3) . .
Mn1A N4A C13A C12A 2.3(3) . .
N3A C12A C13A N4A -32.7(4) . .
N3A C12A C13A C14A 151.8(3) . .
N4A C13A C14A C15A -2.3(5) . .
C12A C13A C14A C15A 173.0(3) . .
C13A C14A C15A C16A 2.9(5) . .
C14A C15A C16A C17A -1.4(5) . .
C13A N4A C17A C16A 1.6(4) . .
Mn1A N4A C17A C16A -175.9(2) . .
C15A C16A C17A N4A -0.9(5) . .
C12A N3A C18A C19A -155.2(2) . .
C11A N3A C18A C19A 79.2(3) . .
Mn1A N3A C18A C19A -39.9(3) . .
C23A N5A C19A C20A -2.9(4) . .
Mn1A N5A C19A C20A 170.0(3) . .
C23A N5A C19A C18A 171.5(3) . .
Mn1A N5A C19A C18A -15.5(3) . .
N3A C18A C19A N5A 39.0(4) . .
N3A C18A C19A C20A -146.5(3) . .
N5A C19A C20A C21A 2.8(6) . .
C18A C19A C20A C21A -171.5(4) . .
C19A C20A C21A C22A -0.4(7) . .
C20A C21A C22A C23A -1.6(7) . .
C19A N5A C23A C22A 0.8(5) . .
Mn1A N5A C23A C22A -171.0(3) . .
C21A C22A C23A N5A 1.4(6) . .
C9B N1B C1B C2B 1.4(5) . .
Mn1B N1B C1B C2B -176.0(2) . .
C9B N1B C1B C24B -178.4(3) . .
Mn1B N1B C1B C24B 4.1(4) . .
N1B C1B C2B C3B 0.2(5) . .
C24B C1B C2B C3B -180.0(3) . .
C1B C2B C3B C4B -0.7(6) . .
C2B C3B C4B C5B -179.8(4) . .
C2B C3B C4B C9B -0.4(5) . .
C3B C4B C5B C6B 179.6(4) . .
C9B C4B C5B C6B 0.3(5) . .
C4B C5B C6B C7B -1.0(6) . .
C5B C6B C7B C8B 0.1(5) . .
C6B C7B C8B N2B 179.4(3) . .
C6B C7B C8B C9B 1.5(5) . .
C10B N2B C8B C7B 28.6(5) . .
Mn1B N2B C8B C7B -172.2(3) . .
C10B N2B C8B C9B -153.4(3) . .
Mn1B N2B C8B C9B 5.8(3) . .
C1B N1B C9B C4B -2.7(4) . .
Mn1B N1B C9B C4B 175.2(2) . .
C1B N1B C9B C8B 177.5(3) . .
Mn1B N1B C9B C8B -4.6(3) . .
C3B C4B C9B N1B 2.1(5) . .
C5B C4B C9B N1B -178.5(3) . .
C3B C4B C9B C8B -178.0(3) . .
C5B C4B C9B C8B 1.3(5) . .
C7B C8B C9B N1B 177.6(3) . .
N2B C8B C9B N1B -0.5(4) . .
C7B C8B C9B C4B -2.2(4) . .
N2B C8B C9B C4B 179.7(3) . .
Mn1A O1B C10B N2B 114.7(4) 1_655 .
Mn1A O1B C10B C11B -65.8(5) 1_655 .
C8B N2B C10B O1B 4.1(5) . .
Mn1B N2B C10B O1B -155.2(2) . .
C8B N2B C10B C11B -175.4(3) . .
Mn1B N2B C10B C11B 25.3(3) . .
C18B N3B C11B C10B -119.5(3) . .
C12B N3B C11B C10B 114.9(3) . .
Mn1B N3B C11B C10B -3.6(3) . .
O1B C10B C11B N3B 167.0(3) . .
N2B C10B C11B N3B -13.5(4) . .
C18B N3B C12B C13B 151.4(3) . .
C11B N3B C12B C13B -83.5(3) . .
Mn1B N3B C12B C13B 35.8(3) . .
C17B N4B C13B C14B 2.5(5) . .
Mn1B N4B C13B C14B -165.6(3) . .
C17B N4B C13B C12B -172.5(3) . .
Mn1B N4B C13B C12B 19.5(4) . .
N3B C12B C13B N4B -39.0(4) . .
N3B C12B C13B C14B 146.0(3) . .
N4B C13B C14B C15B -2.7(6) . .
C12B C13B C14B C15B 172.1(4) . .
C13B C14B C15B C16B -0.1(7) . .
C14B C15B C16B C17B 2.9(6) . .
C13B N4B C17B C16B 0.4(5) . .
Mn1B N4B C17B C16B 166.7(2) . .
C15B C16B C17B N4B -3.1(5) . .
C12B N3B C18B C19B -161.5(3) . .
C11B N3B C18B C19B 72.4(3) . .
Mn1B N3B C18B C19B -45.2(3) . .
C23B N5B C19B C20B -0.8(5) . .
Mn1B N5B C19B C20B -177.5(3) . .
C23B N5B C19B C18B 175.4(3) . .
Mn1B N5B C19B C18B -1.3(3) . .
N3B C18B C19B N5B 32.8(4) . .
N3B C18B C19B C20B -150.9(3) . .
N5B C19B C20B C21B 2.6(5) . .
C18B C19B C20B C21B -173.5(3) . .
C19B C20B C21B C22B -2.4(5) . .
C20B C21B C22B C23B 0.5(5) . .
C19B N5B C23B C22B -1.2(5) . .
Mn1B N5B C23B C22B 175.1(2) . .
C21B C22B C23B N5B 1.3(5) . .
S1 S1 O11 F11 137.2(5) 2_655 2_655
C31 S1 O11 F11 3.2(5) 2_655 2_655
O13 S1 O11 F11 51.4(6) . 2_655
O12 S1 O11 F11 -86.3(5) . 2_655
O11 S1 O11 F11 137.2(5) 2_655 2_655
O13 S1 O11 F11 -163.2(6) 2_655 2_655
F12 S1 O11 F11 -40.3(5) 2_655 2_655
C31 S1 O11 F11 162.8(5) . 2_655
O12 S1 O11 F11 110.7(5) 2_655 2_655
S1 S1 O11 C31 134.0(5) 2_655 2_655
O13 S1 O11 C31 48.2(5) . 2_655
O12 S1 O11 C31 -89.5(5) . 2_655
O11 S1 O11 C31 134.0(5) 2_655 2_655
O13 S1 O11 C31 -166.4(5) 2_655 2_655
F12 S1 O11 C31 -43.5(4) 2_655 2_655
C31 S1 O11 C31 159.6(2) . 2_655
O12 S1 O11 C31 107.5(5) 2_655 2_655
C31 S1 O11 S1 -134.0(5) 2_655 2_655
O13 S1 O11 S1 -85.8(4) . 2_655
O12 S1 O11 S1 136.5(5) . 2_655
O11 S1 O11 S1 -0.004(0) 2_655 2_655
O13 S1 O11 S1 59.6(3) 2_655 2_655
F12 S1 O11 S1 -177.5(4) 2_655 2_655
C31 S1 O11 S1 25.6(3) . 2_655
O12 S1 O11 S1 -26.5(3) 2_655 2_655
S1 S1 O11 O13 -59.6(3) 2_655 2_655
C31 S1 O11 O13 166.4(5) 2_655 2_655
O13 S1 O11 O13 -145.4(2) . 2_655
O12 S1 O11 O13 76.9(4) . 2_655
O11 S1 O11 O13 -59.6(3) 2_655 2_655
F12 S1 O11 O13 122.8(3) 2_655 2_655
C31 S1 O11 O13 -34.1(4) . 2_655
O12 S1 O11 O13 -86.1(3) 2_655 2_655
S1 S1 O12 F12 162.6(5) 2_655 2_655
C31 S1 O12 F12 0.6(4) 2_655 2_655
O13 S1 O12 F12 -74.1(4) . 2_655
O11 S1 O12 F12 63.9(5) . 2_655
O11 S1 O12 F12 -139.0(4) 2_655 2_655
O13 S1 O12 F12 122.9(4) 2_655 2_655
C31 S1 O12 F12 174.6(3) . 2_655
O12 S1 O12 F12 162.6(5) 2_655 2_655
C31 S1 O12 S1 -162.0(6) 2_655 2_655
O13 S1 O12 S1 123.3(6) . 2_655
O11 S1 O12 S1 -98.7(6) . 2_655
O11 S1 O12 S1 58.4(5) 2_655 2_655
O13 S1 O12 S1 -39.8(5) 2_655 2_655
F12 S1 O12 S1 -162.6(5) 2_655 2_655
C31 S1 O12 S1 12.0(4) . 2_655
O12 S1 O12 S1 0.005(2) 2_655 2_655
S1 S1 O13 F13 -123.6(5) 2_655 2_655
C31 S1 O13 F13 -3.3(5) 2_655 2_655
O12 S1 O13 F13 91.0(5) . 2_655
O11 S1 O13 F13 -46.9(6) . 2_655
O11 S1 O13 F13 170.9(5) 2_655 2_655
O13 S1 O13 F13 -123.6(5) 2_655 2_655
F12 S1 O13 F13 40.7(5) 2_655 2_655
C31 S1 O13 F13 -157.8(4) . 2_655
O12 S1 O13 F13 -102.8(4) 2_655 2_655
S1 S1 O13 C31 -120.3(5) 2_655 2_655
O12 S1 O13 C31 94.4(5) . 2_655
O11 S1 O13 C31 -43.5(5) . 2_655
O11 S1 O13 C31 174.2(5) 2_655 2_655
O13 S1 O13 C31 -120.2(5) 2_655 2_655
F12 S1 O13 C31 44.1(4) 2_655 2_655
C31 S1 O13 C31 -154.5(2) . 2_655
O12 S1 O13 C31 -99.4(4) 2_655 2_655
S1 S1 O13 O11 65.5(4) 2_655 2_655
C31 S1 O13 O11 -174.2(5) 2_655 2_655
O12 S1 O13 O11 -79.8(4) . 2_655
O11 S1 O13 O11 142.3(2) . 2_655
O13 S1 O13 O11 65.5(4) 2_655 2_655
F12 S1 O13 O11 -130.2(3) 2_655 2_655
C31 S1 O13 O11 31.3(4) . 2_655
O12 S1 O13 O11 86.4(3) 2_655 2_655
C31 S1 O13 S1 120.3(5) 2_655 2_655
O12 S1 O13 S1 -145.4(5) . 2_655
O11 S1 O13 S1 76.7(4) . 2_655
O11 S1 O13 S1 -65.5(4) 2_655 2_655
O13 S1 O13 S1 0.006(1) 2_655 2_655
F12 S1 O13 S1 164.3(4) 2_655 2_655
C31 S1 O13 S1 -34.2(3) . 2_655
O12 S1 O13 S1 20.8(3) 2_655 2_655
O12 F12 C31 S1 -0.6(5) 2_655 2_655
O12 F12 C31 F13 -118.9(6) 2_655 .
S1 F12 C31 F13 -118.2(7) 2_655 .
O12 F12 C31 F11 128.5(5) 2_655 .
S1 F12 C31 F11 129.1(7) 2_655 .
O12 F12 C31 O11 65.2(7) 2_655 2_655
S1 F12 C31 O11 65.8(6) 2_655 2_655
O12 F12 C31 O13 -59.7(6) 2_655 2_655
S1 F12 C31 O13 -59.0(5) 2_655 2_655
O12 F12 C31 S1 5.5(5) 2_655 .
S1 F12 C31 S1 6.07(18) 2_655 .
O13 F13 C31 S1 4.0(6) 2_655 2_655
O13 F13 C31 F12 101.4(7) 2_655 .
O13 F13 C31 F11 -145.8(6) 2_655 .
O13 F13 C31 O11 -84.8(12) 2_655 2_655
O13 F13 C31 S1 -23.2(5) 2_655 .
O11 F11 C31 S1 -4.0(6) 2_655 2_655
O11 F11 C31 F12 -105.2(7) 2_655 .
O11 F11 C31 F13 141.6(7) 2_655 .
O11 F11 C31 O13 88.1(11) 2_655 2_655
O11 F11 C31 S1 18.6(4) 2_655 .
C31 S1 C31 S1 0.000(2) 2_655 2_655
O13 S1 C31 S1 74.2(5) . 2_655
O12 S1 C31 S1 -166.0(5) . 2_655
O11 S1 C31 S1 -46.1(5) . 2_655
O11 S1 C31 S1 114.6(6) 2_655 2_655
O13 S1 C31 S1 -84.5(5) 2_655 2_655
F12 S1 C31 S1 -155.6(7) 2_655 2_655
O12 S1 C31 S1 10.2(4) 2_655 2_655
S1 S1 C31 F12 -14.4(4) 2_655 .
C31 S1 C31 F12 -14.4(4) 2_655 .
O13 S1 C31 F12 59.8(6) . .
O12 S1 C31 F12 179.5(5) . .
O11 S1 C31 F12 -60.5(6) . .
O11 S1 C31 F12 100.2(6) 2_655 .
O13 S1 C31 F12 -98.9(6) 2_655 .
F12 S1 C31 F12 -170.0(3) 2_655 .
O12 S1 C31 F12 -4.2(4) 2_655 .
S1 S1 C31 F13 106.6(8) 2_655 .
C31 S1 C31 F13 106.6(8) 2_655 .
O13 S1 C31 F13 -179.2(6) . .
O12 S1 C31 F13 -59.5(6) . .
O11 S1 C31 F13 60.5(7) . .
O11 S1 C31 F13 -138.8(8) 2_655 .
O13 S1 C31 F13 22.1(5) 2_655 .
F12 S1 C31 F13 -49.0(10) 2_655 .
O12 S1 C31 F13 116.8(6) 2_655 .
S1 S1 C31 F11 -134.2(7) 2_655 .
C31 S1 C31 F11 -134.2(7) 2_655 .
O13 S1 C31 F11 -60.0(6) . .
O12 S1 C31 F11 59.7(5) . .
O11 S1 C31 F11 179.7(5) . .
O11 S1 C31 F11 -19.6(5) 2_655 .
O13 S1 C31 F11 141.3(7) 2_655 .
F12 S1 C31 F11 70.2(9) 2_655 .
O12 S1 C31 F11 -124.0(5) 2_655 .
S1 S1 C31 O11 -114.6(6) 2_655 2_655
C31 S1 C31 O11 -114.6(6) 2_655 2_655
O13 S1 C31 O11 -40.4(5) . 2_655
O12 S1 C31 O11 79.3(5) . 2_655
O11 S1 C31 O11 -160.7(2) . 2_655
O13 S1 C31 O11 160.9(6) 2_655 2_655
F12 S1 C31 O11 89.8(8) 2_655 2_655
O12 S1 C31 O11 -104.4(5) 2_655 2_655
S1 S1 C31 O13 84.5(5) 2_655 2_655
C31 S1 C31 O13 84.5(5) 2_655 2_655
O13 S1 C31 O13 158.7(2) . 2_655
O12 S1 C31 O13 -81.6(4) . 2_655
O11 S1 C31 O13 38.4(4) . 2_655
O11 S1 C31 O13 -160.9(6) 2_655 2_655
F12 S1 C31 O13 -71.2(8) 2_655 2_655
O12 S1 C31 O13 94.7(4) 2_655 2_655
O21 S2 C32 F22 -173.6(10) . .
O23 S2 C32 F22 58.3(12) . .
O22 S2 C32 F22 -57.4(8) . .
O21 S2 C32 F23 -47.4(11) . .
O23 S2 C32 F23 -175.5(12) . .
O22 S2 C32 F23 68.8(8) . .
O21 S2 C32 F21 67.3(10) . .
O23 S2 C32 F21 -60.8(11) . .
O22 S2 C32 F21 -176.6(6) . .
O21' S2' C32' F21' -63.1(10) . .
O23' S2' C32' F21' 177.2(6) . .
O22' S2' C32' F21' 56.1(10) . .
O21' S2' C32' F22' 176.3(10) . .
O23' S2' C32' F22' 56.7(8) . .
O22' S2' C32' F22' -64.5(10) . .
O21' S2' C32' F23' 55.1(11) . .
O23' S2' C32' F23' -64.5(8) . .
O22' S2' C32' F23' 174.3(9) . .
C33 S3 O31 F31 14(4) 2_656 2_656
F33 S3 O31 F31 166(3) 2_656 2_656
O33 S3 O31 F31 170(3) . 2_656
O32 S3 O31 F31 -54(4) . 2_656
F32 S3 O31 F31 -38(4) 2_656 2_656
C33 S3 O31 F31 57(4) . 2_656
S3 S3 O31 F31 46(4) 2_656 2_656
F33 S3 O31 C33 152(2) 2_656 2_656
F31 S3 O31 C33 -14(4) 2_656 2_656
O33 S3 O31 C33 155.9(18) . 2_656
O32 S3 O31 C33 -68.1(19) . 2_656
F32 S3 O31 C33 -52.1(15) 2_656 2_656
C33 S3 O31 C33 43(2) . 2_656
S3 S3 O31 C33 32.2(15) 2_656 2_656
C33 S3 O32 F32 -4(5) 2_656 2_656
F33 S3 O32 F32 -124(6) 2_656 2_656
F31 S3 O32 F32 69(6) 2_656 2_656
O33 S3 O32 F32 -138(5) . 2_656
O31 S3 O32 F32 86(6) . 2_656
C33 S3 O32 F32 -25(6) . 2_656
S3 S3 O32 F32 -20(6) 2_656 2_656
F33 S3 O32 C33 -120.0(19) 2_656 2_656
F31 S3 O32 C33 73.1(17) 2_656 2_656
O33 S3 O32 C33 -134.5(17) . 2_656
O31 S3 O32 C33 89.4(17) . 2_656
F32 S3 O32 C33 4(6) 2_656 2_656
C33 S3 O32 C33 -21(2) . 2_656
S3 S3 O32 C33 -15.8(15) 2_656 2_656
C33 S3 O33 F33 -29(5) 2_656 2_656
F31 S3 O33 F33 -166(3) 2_656 2_656
O31 S3 O33 F33 -171(4) . 2_656
O32 S3 O33 F33 55(4) . 2_656
F32 S3 O33 F33 42(4) 2_656 2_656
C33 S3 O33 F33 -59(4) . 2_656
S3 S3 O33 F33 -53(4) 2_656 2_656
O32 F32 C33 S3 4(6) 2_656 2_656
S3 F32 C33 O32 -4(6) 2_656 2_656
O32 F32 C33 F33 -32(5) 2_656 .
S3 F32 C33 F33 -35.7(14) 2_656 .
O32 F32 C33 F31 83(5) 2_656 .
S3 F32 C33 F31 78.6(17) 2_656 .
O32 F32 C33 C33 -144(5) 2_656 2_656
S3 F32 C33 C33 -148(3) 2_656 2_656
O32 F32 C33 O31 68(5) 2_656 2_656
S3 F32 C33 O31 64.0(15) 2_656 2_656
O32 F32 C33 S3 -155(5) 2_656 .
S3 F32 C33 S3 -159(2) 2_656 .
O33 F33 C33 S3 42(6) 2_656 2_656
O33 F33 C33 F32 138(6) 2_656 .
S3 F33 C33 F32 96(2) 2_656 .
O33 F33 C33 O32 128(6) 2_656 2_656
S3 F33 C33 O32 86(2) 2_656 2_656
O33 F33 C33 F31 22(6) 2_656 .
S3 F33 C33 F31 -19.4(17) 2_656 .
O33 F33 C33 C33 -92(6) 2_656 2_656
S3 F33 C33 C33 -134(3) 2_656 2_656
O33 F33 C33 O31 21(6) 2_656 2_656
S3 F33 C33 O31 -20.7(17) 2_656 2_656
O33 F33 C33 S3 -101(6) 2_656 .
S3 F33 C33 S3 -142(3) 2_656 .
O31 F31 C33 S3 -16(4) 2_656 2_656
O31 F31 C33 F32 -119(4) 2_656 .
S3 F31 C33 F32 -102.9(18) 2_656 .
O31 F31 C33 O32 -100(4) 2_656 2_656
S3 F31 C33 O32 -83.5(17) 2_656 2_656
O31 F31 C33 F33 -5(5) 2_656 .
S3 F31 C33 F33 11.2(10) 2_656 .
O31 F31 C33 C33 101(5) 2_656 2_656
S3 F31 C33 C33 117(3) 2_656 2_656
S3 F31 C33 O31 16(4) 2_656 2_656
O31 F31 C33 S3 119(4) 2_656 .
S3 F31 C33 S3 135(2) 2_656 .
C33 S3 C33 S3 -0.008(2) 2_656 2_656
F33 S3 C33 S3 136(3) 2_656 2_656
F31 S3 C33 S3 -72(3) 2_656 2_656
O33 S3 C33 S3 151(3) . 2_656
O31 S3 C33 S3 -88(3) . 2_656
O32 S3 C33 S3 29(3) . 2_656
F32 S3 C33 S3 23(3) 2_656 2_656
C33 S3 C33 F32 150(3) 2_656 .
F33 S3 C33 F32 -74.5(13) 2_656 .
F31 S3 C33 F32 78.0(13) 2_656 .
O33 S3 C33 F32 -59.8(14) . .
O31 S3 C33 F32 61.4(14) . .
O32 S3 C33 F32 178.8(19) . .
F32 S3 C33 F32 172.5(9) 2_656 .
S3 S3 C33 F32 150(3) 2_656 .
C33 S3 C33 O32 140(4) 2_656 2_656
F33 S3 C33 O32 -84.4(17) 2_656 2_656
F31 S3 C33 O32 68.1(17) 2_656 2_656
O33 S3 C33 O32 -69.6(17) . 2_656
O31 S3 C33 O32 51.5(17) . 2_656
O32 S3 C33 O32 168.9(11) . 2_656
F32 S3 C33 O32 163(2) 2_656 2_656
S3 S3 C33 O32 140(4) 2_656 2_656
C33 S3 C33 F33 30(2) 2_656 .
F33 S3 C33 F33 166.3(10) 2_656 .
F31 S3 C33 F33 -41.2(11) 2_656 .
O33 S3 C33 F33 -179.0(12) . .
O31 S3 C33 F33 -57.8(11) . .
O32 S3 C33 F33 59.6(13) . .
F32 S3 C33 F33 53.3(11) 2_656 .
S3 S3 C33 F33 30(2) 2_656 .
C33 S3 C33 F31 -90(3) 2_656 .
F33 S3 C33 F31 46.0(12) 2_656 .
F31 S3 C33 F31 -161.5(9) 2_656 .
O33 S3 C33 F31 60.7(12) . .
O31 S3 C33 F31 -178.1(13) . .
O32 S3 C33 F31 -60.7(14) . .
F32 S3 C33 F31 -67.0(13) 2_656 .
S3 S3 C33 F31 -90(3) 2_656 .
F33 S3 C33 C33 136(3) 2_656 2_656
F31 S3 C33 C33 -72(3) 2_656 2_656
O33 S3 C33 C33 151(3) . 2_656
O31 S3 C33 C33 -88(3) . 2_656
O32 S3 C33 C33 29(3) . 2_656
F32 S3 C33 C33 23(3) 2_656 2_656
S3 S3 C33 C33 0.008(15) 2_656 2_656
C33 S3 C33 O31 -75(3) 2_656 2_656
F33 S3 C33 O31 60.9(13) 2_656 2_656
F31 S3 C33 O31 -146.6(14) 2_656 2_656
O33 S3 C33 O31 75.7(11) . 2_656
O31 S3 C33 O31 -163.2(8) . 2_656
O32 S3 C33 O31 -45.7(14) . 2_656
F32 S3 C33 O31 -52.0(13) 2_656 2_656
S3 S3 C33 O31 -75(3) 2_656 2_656
